data_7206075
loop_
_publ_author_name
'Rezaee, Masih'
'Mousavi Khoie, Seyyed Mohammad'
'Liu, Kun Hua'

_publ_section_title
;
 The role of brookite in mechanical activation of anatase-to-rutile
 transformation of nanocrystalline TiO2: An XRD and Raman spectroscopy
 investigation
;
_journal_issue 16
_journal_name_full CrystEngComm
_journal_page_first 5055
_journal_paper_doi 10.1039/c1ce05185g
_journal_volume 13
_journal_year 2011
_chemical_formula_structural 'Ti O2'
_chemical_formula_sum 'O2 Ti'
_chemical_name_mineral Anatase
_chemical_name_systematic 'Titanium oxide'
_space_group_IT_number 141
_symmetry_cell_setting tetragonal
_symmetry_Int_Tables_number 141
_symmetry_space_group_name_Hall 'I 4bw 2bw -1bw'
_symmetry_space_group_name_H-M 'I 41/a m d :1'
_audit_update_record
;
2011-02-06 # Formatted by publCIF
;
_cell_angle_alpha 90
_cell_angle_beta 90
_cell_angle_gamma 90
_cell_formula_units_Z 4
_cell_length_a 3.7850
_cell_length_b 3.7850
_cell_length_c 9.5196
_cell_measurement_temperature 298
_cell_volume 136.380
_computing_cell_refinement MAUD
_computing_data_collection X'Pert
_computing_data_reduction MAUD
_computing_publication_material publCIF
_computing_structure_refinement MAUD
_computing_structure_solution MAUD
_diffrn_measurement_device_type 'GBC MMA X-ray diffractometer'
_diffrn_radiation_source 'Cu K\a'
_diffrn_radiation_type 'Cu K\a'
_diffrn_radiation_wavelength 1.541874
_diffrn_reflns_theta_max 50
_cod_data_source_file 400a_anatase_.txt
_cod_data_source_block 11A
_cod_original_sg_symbol_H-M 'I 41/a m d S'
_cod_database_code 7206075

loop_
_symmetry_equiv_pos_as_xyz
x,y,z
-x,-y,z
x,1/2+y,1/4-z
-x,1/2-y,1/4-z
-x,y,z
x,-y,z
-x,1/2+y,1/4-z
x,1/2-y,1/4-z
y,x,-z
-y,-x,-z
y,1/2+x,1/4+z
-y,1/2-x,1/4+z
-y,x,-z
y,-x,-z
-y,1/2+x,1/4+z
y,1/2-x,1/4+z
1/2+x,1/2+y,1/2+z
1/2-x,1/2-y,1/2+z
1/2+x,y,3/4-z
1/2-x,-y,3/4-z
1/2-x,1/2+y,1/2+z
1/2+x,1/2-y,1/2+z
1/2-x,y,3/4-z
1/2+x,-y,3/4-z
1/2+y,1/2+x,1/2-z
1/2-y,1/2-x,1/2-z
1/2+y,x,3/4+z
1/2-y,-x,3/4+z
1/2-y,1/2+x,1/2-z
1/2+y,1/2-x,1/2-z
1/2-y,x,3/4+z
1/2+y,-x,3/4+z

loop_
_atom_site_label
_atom_site_type_symbol
_atom_site_symmetry_multiplicity
_atom_site_Wyckoff_symbol
_atom_site_fract_x
_atom_site_fract_y
_atom_site_fract_z
_atom_site_occupancy
_atom_site_attached_hydrogens
_atom_site_calc_flag
Ti1 Ti4+ 4 a 0. 0. 0. 1. 0 d
O1 O2- 8 e 0. 0. 0.21017 1. 0 d

loop_
_atom_type_symbol
_atom_type_oxidation_number
Ti4+ 4.000
O2- -2.000
